data_2224571
loop_
_publ_author_name
'Jabli, Hind'
'Ouazzani Chahdi, F.'
'Saffon, Natalie'
'Essassi, El Mokhtar'
'Ng, Seik Weng'

_publ_section_title
4-[(1,5-Dibenzyl-2,4-dioxo-2,3,4,5-tetrahydro-1<i>H</i>-1,5-benzodiazepin-3-yl)methyl]-1-<i>n</i>-octyl-1<i>H</i>-1,2,3-triazole
_journal_coeditor_code BT5142
_journal_issue 1
_journal_name_full 'Acta Crystallographica Section E'
_journal_page_first o231
_journal_paper_doi 10.1107/S1600536809054476
_journal_volume 66
_journal_year 2010
_chemical_formula_iupac 'C34 H39 N5 O2'
_chemical_formula_moiety 'C34 H39 N5 O2'
_chemical_formula_sum 'C34 H39 N5 O2'
_chemical_formula_weight 549.70
_chemical_name_systematic
;
4-[(1,5-Dibenzyl-2,4-dioxo-2,3,4,5-tetrahydro-1<i>H</i>-1,5-benzodiazepin-
3-yl)methyl]-1-<i>n</i>-octyl-1<i>H</i>-1,2,3-triazole
;
_space_group_IT_number 19
_symmetry_cell_setting orthorhombic
_symmetry_space_group_name_Hall 'P 2ac 2ab'
_symmetry_space_group_name_H-M 'P 21 21 21'
_atom_sites_solution_hydrogens geom
_atom_sites_solution_primary direct
_atom_sites_solution_secondary difmap
_audit_creation_method SHELXL-97
_cell_angle_alpha 90.00
_cell_angle_beta 90.00
_cell_angle_gamma 90.00
_cell_formula_units_Z 4
_cell_length_a 9.1797(2)
_cell_length_b 10.4238(2)
_cell_length_c 31.4716(7)
_cell_measurement_reflns_used 5123
_cell_measurement_temperature 193(2)
_cell_measurement_theta_max 19.1
_cell_measurement_theta_min 2.3
_cell_volume 3011.43(11)
_computing_cell_refinement 'SAINT (Bruker, 2005)'
_computing_data_collection 'APEX2 (Bruker, 2005)'
_computing_data_reduction 'SAINT (Bruker, 2005)'
_computing_molecular_graphics 'X-SEED (Barbour, 2001)'
_computing_publication_material 'publCIF (Westrip, 2010)'
_computing_structure_refinement 'SHELXL97 (Sheldrick, 2008)'
_computing_structure_solution 'SHELXS97 (Sheldrick, 2008)'
_diffrn_ambient_temperature 193(2)
_diffrn_measured_fraction_theta_full 1.000
_diffrn_measured_fraction_theta_max 1.000
_diffrn_measurement_device_type 'Bruker APEXII diffractometer'
_diffrn_measurement_method '\f and \w scans'
_diffrn_radiation_monochromator graphite
_diffrn_radiation_source 'fine-focus sealed tube'
_diffrn_radiation_type MoK\a
_diffrn_radiation_wavelength 0.71073
_diffrn_reflns_av_R_equivalents 0.0722
_diffrn_reflns_av_sigmaI/netI 0.0318
_diffrn_reflns_limit_h_max 10
_diffrn_reflns_limit_h_min -10
_diffrn_reflns_limit_k_max 12
_diffrn_reflns_limit_k_min -11
_diffrn_reflns_limit_l_max 37
_diffrn_reflns_limit_l_min -37
_diffrn_reflns_number 44767
_diffrn_reflns_theta_full 25.00
_diffrn_reflns_theta_max 25.00
_diffrn_reflns_theta_min 1.29
_diffrn_standards_decay_% 0
_diffrn_standards_interval_count 0
_diffrn_standards_interval_time 0
_diffrn_standards_number 0
_exptl_absorpt_coefficient_mu 0.077
_exptl_absorpt_correction_type none
_exptl_crystal_colour Colorless
_exptl_crystal_density_diffrn 1.212
_exptl_crystal_density_method 'not measured'
_exptl_crystal_description Block
_exptl_crystal_F_000 1176
_exptl_crystal_size_max 0.30
_exptl_crystal_size_mid 0.16
_exptl_crystal_size_min 0.10
_refine_diff_density_max 0.590
_refine_diff_density_min -0.405
_refine_ls_abs_structure_details 'Friedel pairs were merged'
_refine_ls_extinction_method none
_refine_ls_goodness_of_fit_ref 1.021
_refine_ls_hydrogen_treatment constr
_refine_ls_matrix_type full
_refine_ls_number_parameters 370
_refine_ls_number_reflns 3027
_refine_ls_number_restraints 59
_refine_ls_restrained_S_all 1.054
_refine_ls_R_factor_all 0.0804
_refine_ls_R_factor_gt 0.0568
_refine_ls_shift/su_max 0.001
_refine_ls_shift/su_mean 0.001
_refine_ls_structure_factor_coef Fsqd
_refine_ls_weighting_details 'calc w=1/[\s^2^(Fo^2^)+(0.1036P)^2^+1.5833P] where P=(Fo^2^+2Fc^2^)/3'
_refine_ls_weighting_scheme calc
_refine_ls_wR_factor_gt 0.1531
_refine_ls_wR_factor_ref 0.1741
_reflns_number_gt 2307
_reflns_number_total 3027
_reflns_threshold_expression I>2\s(I)
_cod_data_source_file bt5142.cif
_cod_data_source_block I
_cod_depositor_comments
;
The following automatic conversions were performed:
'_symmetry_cell_setting' value 'Orthorhombic' changed to 'orthorhombic'
according to '/home/saulius/struct/CIF-dictionaries/cif_core.dic'
dictionary named 'cif_core.dic' version 2.4.1 from
2010-06-29.

'_exptl_absorpt_correction_type' value 'None' changed to
'none' according to '/home/saulius/struct/CIF-dictionaries/cif_core.dic'
dictionary named 'cif_core.dic' version 2.4.1 from 2010-06-29.

Automatic conversion script
Id: cif_fix_enum 1527 2010-12-29 10:47:43Z saulius 

The following automatic conversions were performed:

'_symmetry_cell_setting' value 'Orthorhombic' changed to
'orthorhombic' according to
/home/saulius/struct/CIF-dictionaries/cif_core.dic dictionary named
'cif_core.dic' version 2.4.1 from
2010-06-29.

'_exptl_absorpt_correction_type' value 'None' changed to
'none' according to
/home/saulius/struct/CIF-dictionaries/cif_core.dic dictionary named
'cif_core.dic' version 2.4.1 from 2010-06-29.

Automatic conversion script
Id: cif_fix_values 1715 2011-07-08 13:25:40Z adriana 
;
_cod_original_cell_volume 3011.40(10)
_cod_database_code 2224571
_cod_database_fobs_code 2224571

loop_
_symmetry_equiv_pos_as_xyz
'x, y, z'
'-x+1/2, -y, z+1/2'
'x+1/2, -y+1/2, -z'
'-x, y+1/2, -z+1/2'

loop_
_atom_site_type_symbol
_atom_site_label
_atom_site_fract_x
_atom_site_fract_y
_atom_site_fract_z
_atom_site_U_iso_or_equiv
_atom_site_adp_type
_atom_site_calc_flag
_atom_site_refinement_flags
_atom_site_occupancy
_atom_site_disorder_assembly
_atom_site_disorder_group
O O1 0.6191(3) 0.4931(3) 0.14072(10) 0.0418(8) Uani d . 1 . .
O O2 0.6411(3) 0.6919(4) 0.04134(9) 0.0449(8) Uani d . 1 . .
N N1 0.8576(4) 0.4659(3) 0.12497(11) 0.0316(8) Uani d . 1 . .
N N2 0.8703(4) 0.6098(3) 0.04556(11) 0.0312(8) Uani d . 1 . .
N N3 0.7316(5) 0.8647(5) 0.18835(15) 0.0663(14) Uani d . 1 . .
N N4 0.7049(5) 0.8835(5) 0.22909(16) 0.0658(15) Uani d . 1 . .
N N5 0.5823(5) 0.8206(4) 0.23825(13) 0.0453(10) Uani d . 1 . .
C C1 0.9921(5) 0.5125(4) 0.10829(13) 0.0306(10) Uani d . 1 . .
C C2 1.1212(5) 0.4862(5) 0.12995(15) 0.0383(11) Uani d . 1 . .
H H2 1.1178 0.4408 0.1561 0.046 Uiso calc R 1 . .
C C3 1.2544(5) 0.5254(5) 0.11379(16) 0.0434(12) Uani d . 1 . .
H H3 1.3415 0.5062 0.1288 0.052 Uiso calc R 1 . .
C C4 1.2608(5) 0.5919(5) 0.07613(16) 0.0432(12) Uani d . 1 . .
H H4 1.3524 0.6176 0.0650 0.052 Uiso calc R 1 . .
C C5 1.1341(5) 0.6214(4) 0.05445(14) 0.0356(10) Uani d . 1 . .
H H5 1.1393 0.6689 0.0287 0.043 Uiso calc R 1 . .
C C6 0.9983(5) 0.5823(4) 0.06998(13) 0.0295(10) Uani d . 1 . .
C C7 0.7468(5) 0.6614(4) 0.06302(13) 0.0323(10) Uani d . 1 . .
C C8 0.7454(5) 0.6736(4) 0.11111(13) 0.0327(10) Uani d . 1 . .
H H8 0.8395 0.7117 0.1209 0.039 Uiso calc R 1 . .
C C9 0.7325(5) 0.5370(4) 0.12750(13) 0.0312(10) Uani d . 1 . .
C C10 0.8521(5) 0.3333(4) 0.14053(13) 0.0355(10) Uani d . 1 . .
H H10A 0.9323 0.2846 0.1270 0.043 Uiso calc R 1 . .
H H10B 0.7593 0.2944 0.1310 0.043 Uiso calc R 1 . .
C C11 0.8638(5) 0.3163(4) 0.18838(13) 0.0325(9) Uani d . 1 . .
C C12 0.8477(5) 0.1925(5) 0.20461(14) 0.0386(11) Uani d . 1 . .
H H12 0.8293 0.1228 0.1859 0.046 Uiso calc R 1 . .
C C13 0.8583(6) 0.1711(5) 0.24805(16) 0.0488(13) Uani d . 1 . .
H H13 0.8454 0.0869 0.2590 0.059 Uiso calc R 1 . .
C C14 0.8876(6) 0.2714(6) 0.27544(17) 0.0535(14) Uani d . 1 . .
H H14 0.8957 0.2567 0.3051 0.064 Uiso calc R 1 . .
C C15 0.9048(6) 0.3930(6) 0.25920(16) 0.0522(14) Uani d . 1 . .
H H15 0.9262 0.4622 0.2779 0.063 Uiso calc R 1 . .
C C16 0.8913(5) 0.4160(5) 0.21615(14) 0.0411(11) Uani d . 1 . .
H H16 0.9010 0.5010 0.2056 0.049 Uiso calc R 1 . .
C C17 0.8803(5) 0.6010(4) -0.00113(12) 0.0335(10) Uani d . 1 . .
H H17A 0.9558 0.6615 -0.0112 0.040 Uiso calc R 1 . .
H H17B 0.7861 0.6278 -0.0136 0.040 Uiso calc R 1 . .
C C18 0.9170(5) 0.4679(5) -0.01692(14) 0.0358(10) Uani d . 1 . .
C C19 0.8245(6) 0.3651(5) -0.00935(19) 0.0567(15) Uani d . 1 . .
H H19 0.7407 0.3772 0.0079 0.068 Uiso calc R 1 . .
C C20 0.8518(8) 0.2465(6) -0.0263(2) 0.078(2) Uani d . 1 . .
H H20 0.7872 0.1770 -0.0211 0.093 Uiso calc R 1 . .
C C21 0.9754(8) 0.2290(6) -0.0514(2) 0.0731(19) Uani d . 1 . .
H H21 0.9946 0.1477 -0.0638 0.088 Uiso calc R 1 . .
C C22 1.0674(7) 0.3274(7) -0.05782(19) 0.0701(18) Uani d . 1 . .
H H22 1.1529 0.3146 -0.0743 0.084 Uiso calc R 1 . .
C C23 1.0392(6) 0.4459(6) -0.04097(15) 0.0476(13) Uani d . 1 . .
H H23 1.1055 0.5142 -0.0460 0.057 Uiso calc R 1 . .
C C24 0.6185(5) 0.7586(5) 0.12581(14) 0.0420(11) Uani d . 1 . .
H H24A 0.6194 0.8394 0.1092 0.050 Uiso calc R 1 . .
H H24B 0.5255 0.7141 0.1198 0.050 Uiso calc R 1 . .
C C25 0.6250(5) 0.7901(4) 0.17170(14) 0.0381(11) Uani d . 1 . .
C C26 0.5306(5) 0.7603(5) 0.20384(15) 0.0438(12) Uani d . 1 . .
H H26 0.4462 0.7079 0.2021 0.053 Uiso calc R 1 . .
C C27 0.5207(7) 0.8285(6) 0.28125(16) 0.0652(16) Uani d DU 1 . .
H H27A 0.4189 0.7973 0.2803 0.078 Uiso calc R 1 . .
H H27B 0.5181 0.9198 0.2900 0.078 Uiso calc R 1 . .
C C28 0.6026(10) 0.7531(7) 0.3147(2) 0.104(3) Uani d DU 1 . .
H H28A 0.7003 0.7919 0.3182 0.125 Uiso calc R 1 . .
H H28B 0.5507 0.7625 0.3421 0.125 Uiso calc R 1 . .
C C29 0.6209(9) 0.6171(6) 0.3060(2) 0.099(2) Uani d DU 1 . .
H H29A 0.6933 0.6065 0.2830 0.119 Uiso calc R 1 . .
H H29B 0.5271 0.5817 0.2958 0.119 Uiso calc R 1 . .
C C30 0.6720(7) 0.5384(6) 0.3458(2) 0.0790(19) Uani d DU 1 . .
H H30A 0.5954 0.5441 0.3679 0.095 Uiso calc R 1 . .
H H30B 0.6807 0.4471 0.3375 0.095 Uiso calc R 1 . .
C C31 0.8145(6) 0.5805(6) 0.36514(19) 0.0740(19) Uani d DU 1 . .
H H31A 0.7996 0.6630 0.3801 0.089 Uiso calc R 1 . .
H H31B 0.8861 0.5951 0.3421 0.089 Uiso calc R 1 . .
C C32 0.8765(7) 0.4832(7) 0.39625(19) 0.0773(19) Uani d DU 1 . .
H H32A 0.9042 0.4045 0.3806 0.093 Uiso calc R 1 . .
H H32B 0.8004 0.4597 0.4172 0.093 Uiso calc R 1 . .
C C33 1.0108(7) 0.5354(8) 0.4200(2) 0.088(2) Uani d DU 1 . .
H H33A 1.0927 0.5444 0.3998 0.105 Uiso calc R 1 . .
H H33B 0.9881 0.6216 0.4314 0.105 Uiso calc R 1 . .
C C34 1.0553(8) 0.4517(8) 0.4550(2) 0.086(2) Uani d U 1 . .
H H34A 1.1417 0.4876 0.4689 0.129 Uiso calc R 1 . .
H H34B 1.0782 0.3662 0.4438 0.129 Uiso calc R 1 . .
H H34C 0.9758 0.4450 0.4756 0.129 Uiso calc R 1 . .

loop_
_atom_site_aniso_label
_atom_site_aniso_U_11
_atom_site_aniso_U_22
_atom_site_aniso_U_33
_atom_site_aniso_U_12
_atom_site_aniso_U_13
_atom_site_aniso_U_23
O1 0.0256(16) 0.055(2) 0.0451(18) -0.0050(16) 0.0030(14) 0.0068(15)
O2 0.0338(17) 0.066(2) 0.0345(16) 0.0123(18) -0.0067(15) 0.0071(16)
N1 0.0299(19) 0.0324(19) 0.0325(18) 0.0024(17) 0.0018(16) 0.0069(16)
N2 0.0281(18) 0.038(2) 0.0270(18) 0.0016(18) -0.0004(16) 0.0033(15)
N3 0.061(3) 0.084(4) 0.054(3) -0.025(3) 0.014(2) -0.012(3)
N4 0.058(3) 0.078(4) 0.062(3) -0.026(3) 0.011(2) -0.026(3)
N5 0.039(2) 0.054(3) 0.043(2) 0.005(2) 0.0033(18) -0.009(2)
C1 0.027(2) 0.034(2) 0.031(2) 0.003(2) 0.0016(18) 0.0002(19)
C2 0.032(2) 0.044(3) 0.039(2) 0.007(2) -0.003(2) 0.005(2)
C3 0.029(2) 0.050(3) 0.051(3) 0.007(2) -0.003(2) 0.002(3)
C4 0.028(2) 0.050(3) 0.052(3) 0.000(2) 0.007(2) 0.000(3)
C5 0.028(2) 0.039(2) 0.039(2) -0.002(2) 0.002(2) 0.002(2)
C6 0.026(2) 0.032(2) 0.030(2) 0.004(2) 0.0005(18) -0.0012(18)
C7 0.028(2) 0.038(2) 0.031(2) 0.003(2) 0.0000(18) 0.004(2)
C8 0.025(2) 0.038(2) 0.035(2) 0.005(2) 0.0011(18) 0.000(2)
C9 0.031(2) 0.039(2) 0.024(2) 0.003(2) 0.0012(18) 0.0041(19)
C10 0.040(2) 0.031(2) 0.035(2) -0.001(2) -0.004(2) 0.0020(19)
C11 0.025(2) 0.035(2) 0.037(2) 0.001(2) 0.0014(19) 0.0009(19)
C12 0.041(3) 0.034(2) 0.041(3) 0.000(2) 0.002(2) 0.004(2)
C13 0.044(3) 0.049(3) 0.053(3) 0.003(3) -0.004(2) 0.020(3)
C14 0.049(3) 0.072(4) 0.040(3) -0.003(3) -0.003(2) 0.012(3)
C15 0.059(3) 0.059(3) 0.039(3) -0.011(3) -0.004(2) -0.003(2)
C16 0.044(3) 0.040(3) 0.039(3) -0.007(2) 0.004(2) 0.002(2)
C17 0.033(2) 0.040(2) 0.028(2) 0.002(2) 0.0015(19) 0.0038(18)
C18 0.033(2) 0.042(3) 0.032(2) -0.001(2) -0.0010(19) 0.002(2)
C19 0.053(3) 0.041(3) 0.076(4) -0.004(3) 0.009(3) 0.000(3)
C20 0.074(4) 0.047(3) 0.112(6) -0.005(4) -0.011(4) -0.005(4)
C21 0.078(5) 0.054(4) 0.088(5) 0.020(4) -0.020(4) -0.027(3)
C22 0.062(4) 0.084(5) 0.064(4) 0.019(4) 0.008(3) -0.023(4)
C23 0.042(3) 0.057(3) 0.043(3) 0.006(3) 0.007(2) -0.008(3)
C24 0.032(2) 0.050(3) 0.044(3) 0.013(2) -0.001(2) -0.003(2)
C25 0.027(2) 0.040(3) 0.047(3) 0.006(2) 0.004(2) -0.005(2)
C26 0.036(3) 0.052(3) 0.043(3) -0.005(2) 0.004(2) -0.005(2)
C27 0.065(3) 0.087(4) 0.044(3) 0.000(4) 0.004(3) -0.012(3)
C28 0.113(6) 0.116(6) 0.083(5) 0.011(5) 0.017(5) 0.006(5)
C29 0.082(5) 0.112(6) 0.103(5) 0.006(5) -0.004(4) -0.023(5)
C30 0.071(4) 0.072(4) 0.094(5) -0.003(4) -0.002(4) 0.007(4)
C31 0.076(4) 0.063(4) 0.083(4) -0.018(3) 0.020(3) -0.016(3)
C32 0.070(4) 0.090(4) 0.072(4) -0.017(4) 0.014(3) -0.001(3)
C33 0.078(4) 0.091(5) 0.093(5) -0.015(4) 0.008(4) 0.013(4)
C34 0.068(4) 0.091(5) 0.099(5) -0.006(4) 0.001(4) 0.019(4)

loop_
_atom_type_symbol
_atom_type_description
_atom_type_scat_dispersion_real
_atom_type_scat_dispersion_imag
_atom_type_scat_source
C C 0.0033 0.0000 'International Tables Vol C Tables 4.2.6.8 and 6.1.1.4'
H H 0.0000 0.0000 'International Tables Vol C Tables 4.2.6.8 and 6.1.1.4'
N N 0.0061 0.0000 'International Tables Vol C Tables 4.2.6.8 and 6.1.1.4'
O O 0.0106 0.0000 'International Tables Vol C Tables 4.2.6.8 and 6.1.1.4'

loop_
_geom_angle_atom_site_label_1
_geom_angle_atom_site_label_2
_geom_angle_atom_site_label_3
_geom_angle_site_symmetry_1
_geom_angle_site_symmetry_3
_geom_angle
_geom_angle_publ_flag
C9 N1 C1 . . 124.2(3) ?
C9 N1 C10 . . 117.5(4) ?
C1 N1 C10 . . 118.3(4) ?
C7 N2 C6 . . 122.8(3) ?
C7 N2 C17 . . 118.4(3) ?
C6 N2 C17 . . 118.1(3) ?
N4 N3 C25 . . 109.0(4) ?
N3 N4 N5 . . 107.1(4) ?
N4 N5 C26 . . 110.8(4) ?
N4 N5 C27 . . 119.8(5) ?
C26 N5 C27 . . 129.4(5) ?
C2 C1 C6 . . 119.0(4) ?
C2 C1 N1 . . 119.2(4) ?
C6 C1 N1 . . 121.7(4) ?
C3 C2 C1 . . 120.8(4) ?
C3 C2 H2 . . 119.6 ?
C1 C2 H2 . . 119.6 ?
C4 C3 C2 . . 120.2(5) ?
C4 C3 H3 . . 119.9 ?
C2 C3 H3 . . 119.9 ?
C3 C4 C5 . . 120.1(4) ?
C3 C4 H4 . . 119.9 ?
C5 C4 H4 . . 119.9 ?
C4 C5 C6 . . 120.8(4) ?
C4 C5 H5 . . 119.6 ?
C6 C5 H5 . . 119.6 ?
C5 C6 C1 . . 119.0(4) ?
C5 C6 N2 . . 119.0(4) ?
C1 C6 N2 . . 121.9(4) ?
O2 C7 N2 . . 122.2(4) ?
O2 C7 C8 . . 121.7(4) ?
N2 C7 C8 . . 116.1(4) ?
C7 C8 C9 . . 105.1(4) ?
C7 C8 C24 . . 110.8(4) ?
C9 C8 C24 . . 112.3(4) ?
C7 C8 H8 . . 109.5 ?
C9 C8 H8 . . 109.5 ?
C24 C8 H8 . . 109.5 ?
O1 C9 N1 . . 122.4(4) ?
O1 C9 C8 . . 122.6(4) ?
N1 C9 C8 . . 115.0(4) ?
N1 C10 C11 . . 116.0(4) ?
N1 C10 H10A . . 108.3 ?
C11 C10 H10A . . 108.3 ?
N1 C10 H10B . . 108.3 ?
C11 C10 H10B . . 108.3 ?
H10A C10 H10B . . 107.4 ?
C16 C11 C12 . . 118.9(4) ?
C16 C11 C10 . . 123.5(4) ?
C12 C11 C10 . . 117.6(4) ?
C13 C12 C11 . . 120.1(5) ?
C13 C12 H12 . . 119.9 ?
C11 C12 H12 . . 119.9 ?
C14 C13 C12 . . 120.4(5) ?
C14 C13 H13 . . 119.8 ?
C12 C13 H13 . . 119.8 ?
C15 C14 C13 . . 119.2(5) ?
C15 C14 H14 . . 120.4 ?
C13 C14 H14 . . 120.4 ?
C14 C15 C16 . . 120.9(5) ?
C14 C15 H15 . . 119.5 ?
C16 C15 H15 . . 119.5 ?
C15 C16 C11 . . 120.4(5) ?
C15 C16 H16 . . 119.8 ?
C11 C16 H16 . . 119.8 ?
N2 C17 C18 . . 113.5(3) ?
N2 C17 H17A . . 108.9 ?
C18 C17 H17A . . 108.9 ?
N2 C17 H17B . . 108.9 ?
C18 C17 H17B . . 108.9 ?
H17A C17 H17B . . 107.7 ?
C23 C18 C19 . . 117.7(5) ?
C23 C18 C17 . . 121.1(4) ?
C19 C18 C17 . . 121.1(4) ?
C20 C19 C18 . . 121.2(6) ?
C20 C19 H19 . . 119.4 ?
C18 C19 H19 . . 119.4 ?
C19 C20 C21 . . 119.2(6) ?
C19 C20 H20 . . 120.4 ?
C21 C20 H20 . . 120.4 ?
C22 C21 C20 . . 119.8(6) ?
C22 C21 H21 . . 120.1 ?
C20 C21 H21 . . 120.1 ?
C21 C22 C23 . . 120.8(6) ?
C21 C22 H22 . . 119.6 ?
C23 C22 H22 . . 119.6 ?
C22 C23 C18 . . 121.3(6) ?
C22 C23 H23 . . 119.4 ?
C18 C23 H23 . . 119.4 ?
C25 C24 C8 . . 113.0(4) ?
C25 C24 H24A . . 109.0 ?
C8 C24 H24A . . 109.0 ?
C25 C24 H24B . . 109.0 ?
C8 C24 H24B . . 109.0 ?
H24A C24 H24B . . 107.8 ?
N3 C25 C26 . . 107.5(4) ?
N3 C25 C24 . . 122.2(4) ?
C26 C25 C24 . . 130.2(4) ?
N5 C26 C25 . . 105.5(4) ?
N5 C26 H26 . . 127.2 ?
C25 C26 H26 . . 127.2 ?
N5 C27 C28 . . 114.8(5) ?
N5 C27 H27A . . 108.6 ?
C28 C27 H27A . . 108.6 ?
N5 C27 H27B . . 108.6 ?
C28 C27 H27B . . 108.6 ?
H27A C27 H27B . . 107.5 ?
C29 C28 C27 . . 115.7(6) ?
C29 C28 H28A . . 108.4 ?
C27 C28 H28A . . 108.4 ?
C29 C28 H28B . . 108.4 ?
C27 C28 H28B . . 108.4 ?
H28A C28 H28B . . 107.4 ?
C28 C29 C30 . . 113.3(6) ?
C28 C29 H29A . . 108.9 ?
C30 C29 H29A . . 108.9 ?
C28 C29 H29B . . 108.9 ?
C30 C29 H29B . . 108.9 ?
H29A C29 H29B . . 107.7 ?
C31 C30 C29 . . 115.4(5) ?
C31 C30 H30A . . 108.4 ?
C29 C30 H30A . . 108.4 ?
C31 C30 H30B . . 108.4 ?
C29 C30 H30B . . 108.4 ?
H30A C30 H30B . . 107.5 ?
C30 C31 C32 . . 113.0(5) ?
C30 C31 H31A . . 109.0 ?
C32 C31 H31A . . 109.0 ?
C30 C31 H31B . . 109.0 ?
C32 C31 H31B . . 109.0 ?
H31A C31 H31B . . 107.8 ?
C31 C32 C33 . . 112.1(5) ?
C31 C32 H32A . . 109.2 ?
C33 C32 H32A . . 109.2 ?
C31 C32 H32B . . 109.2 ?
C33 C32 H32B . . 109.2 ?
H32A C32 H32B . . 107.9 ?
C34 C33 C32 . . 112.2(6) ?
C34 C33 H33A . . 109.2 ?
C32 C33 H33A . . 109.2 ?
C34 C33 H33B . . 109.2 ?
C32 C33 H33B . . 109.2 ?
H33A C33 H33B . . 107.9 ?
C33 C34 H34A . . 109.5 ?
C33 C34 H34B . . 109.5 ?
H34A C34 H34B . . 109.5 ?
C33 C34 H34C . . 109.5 ?
H34A C34 H34C . . 109.5 ?
H34B C34 H34C . . 109.5 ?

loop_
_geom_bond_atom_site_label_1
_geom_bond_atom_site_label_2
_geom_bond_site_symmetry_2
_geom_bond_distance
_geom_bond_publ_flag
O1 C9 . 1.211(5) ?
O2 C7 . 1.228(5) ?
N1 C9 . 1.369(6) ?
N1 C1 . 1.426(5) ?
N1 C10 . 1.468(6) ?
N2 C7 . 1.370(6) ?
N2 C6 . 1.433(5) ?
N2 C17 . 1.475(5) ?
N3 N4 . 1.320(6) ?
N3 C25 . 1.356(6) ?
N4 N5 . 1.334(6) ?
N5 C26 . 1.339(6) ?
N5 C27 . 1.469(6) ?
C1 C2 . 1.394(6) ?
C1 C6 . 1.409(6) ?
C2 C3 . 1.386(7) ?
C2 H2 . 0.9500 ?
C3 C4 . 1.374(7) ?
C3 H3 . 0.9500 ?
C4 C5 . 1.384(7) ?
C4 H4 . 0.9500 ?
C5 C6 . 1.399(6) ?
C5 H5 . 0.9500 ?
C7 C8 . 1.519(6) ?
C8 C9 . 1.519(6) ?
C8 C24 . 1.535(6) ?
C8 H8 . 1.0000 ?
C10 C11 . 1.520(6) ?
C10 H10A . 0.9900 ?
C10 H10B . 0.9900 ?
C11 C16 . 1.382(6) ?
C11 C12 . 1.395(6) ?
C12 C13 . 1.389(6) ?
C12 H12 . 0.9500 ?
C13 C14 . 1.382(8) ?
C13 H13 . 0.9500 ?
C14 C15 . 1.376(8) ?
C14 H14 . 0.9500 ?
C15 C16 . 1.382(7) ?
C15 H15 . 0.9500 ?
C16 H16 . 0.9500 ?
C17 C18 . 1.512(6) ?
C17 H17A . 0.9900 ?
C17 H17B . 0.9900 ?
C18 C23 . 1.373(6) ?
C18 C19 . 1.388(7) ?
C19 C20 . 1.369(8) ?
C19 H19 . 0.9500 ?
C20 C21 . 1.393(10) ?
C20 H20 . 0.9500 ?
C21 C22 . 1.344(10) ?
C21 H21 . 0.9500 ?
C22 C23 . 1.368(9) ?
C22 H22 . 0.9500 ?
C23 H23 . 0.9500 ?
C24 C25 . 1.482(6) ?
C24 H24A . 0.9900 ?
C24 H24B . 0.9900 ?
C25 C26 . 1.367(6) ?
C26 H26 . 0.9500 ?
C27 C28 . 1.513(7) ?
C27 H27A . 0.9900 ?
C27 H27B . 0.9900 ?
C28 C29 . 1.453(7) ?
C28 H28A . 0.9900 ?
C28 H28B . 0.9900 ?
C29 C30 . 1.569(7) ?
C29 H29A . 0.9900 ?
C29 H29B . 0.9900 ?
C30 C31 . 1.508(7) ?
C30 H30A . 0.9900 ?
C30 H30B . 0.9900 ?
C31 C32 . 1.520(7) ?
C31 H31A . 0.9900 ?
C31 H31B . 0.9900 ?
C32 C33 . 1.541(7) ?
C32 H32A . 0.9900 ?
C32 H32B . 0.9900 ?
C33 C34 . 1.462(9) ?
C33 H33A . 0.9900 ?
C33 H33B . 0.9900 ?
C34 H34A . 0.9800 ?
C34 H34B . 0.9800 ?
C34 H34C . 0.9800 ?

loop_
_geom_torsion_atom_site_label_1
_geom_torsion_atom_site_label_2
_geom_torsion_atom_site_label_3
_geom_torsion_atom_site_label_4
_geom_torsion_site_symmetry_1
_geom_torsion_site_symmetry_2
_geom_torsion_site_symmetry_3
_geom_torsion_site_symmetry_4
_geom_torsion
_geom_torsion_publ_flag
C25 N3 N4 N5 . . . . 0.3(7) ?
N3 N4 N5 C26 . . . . 0.7(6) ?
N3 N4 N5 C27 . . . . -177.2(5) ?
C9 N1 C1 C2 . . . . 135.7(5) ?
C10 N1 C1 C2 . . . . -44.3(6) ?
C9 N1 C1 C6 . . . . -45.7(6) ?
C10 N1 C1 C6 . . . . 134.4(4) ?
C6 C1 C2 C3 . . . . -1.3(7) ?
N1 C1 C2 C3 . . . . 177.3(5) ?
C1 C2 C3 C4 . . . . 0.5(8) ?
C2 C3 C4 C5 . . . . 0.8(8) ?
C3 C4 C5 C6 . . . . -1.2(7) ?
C4 C5 C6 C1 . . . . 0.3(7) ?
C4 C5 C6 N2 . . . . -177.2(5) ?
C2 C1 C6 C5 . . . . 1.0(7) ?
N1 C1 C6 C5 . . . . -177.7(4) ?
C2 C1 C6 N2 . . . . 178.4(4) ?
N1 C1 C6 N2 . . . . -0.3(7) ?
C7 N2 C6 C5 . . . . -132.9(5) ?
C17 N2 C6 C5 . . . . 37.4(6) ?
C7 N2 C6 C1 . . . . 49.7(6) ?
C17 N2 C6 C1 . . . . -140.0(4) ?
C6 N2 C7 O2 . . . . 175.4(4) ?
C17 N2 C7 O2 . . . . 5.1(7) ?
C6 N2 C7 C8 . . . . -7.1(6) ?
C17 N2 C7 C8 . . . . -177.3(4) ?
O2 C7 C8 C9 . . . . 106.5(5) ?
N2 C7 C8 C9 . . . . -71.1(5) ?
O2 C7 C8 C24 . . . . -15.0(6) ?
N2 C7 C8 C24 . . . . 167.4(4) ?
C1 N1 C9 O1 . . . . 177.8(4) ?
C10 N1 C9 O1 . . . . -2.3(6) ?
C1 N1 C9 C8 . . . . -0.3(6) ?
C10 N1 C9 C8 . . . . 179.7(3) ?
C7 C8 C9 O1 . . . . -102.6(5) ?
C24 C8 C9 O1 . . . . 17.9(6) ?
C7 C8 C9 N1 . . . . 75.4(5) ?
C24 C8 C9 N1 . . . . -164.0(4) ?
C9 N1 C10 C11 . . . . -80.1(5) ?
C1 N1 C10 C11 . . . . 99.9(5) ?
N1 C10 C11 C16 . . . . -5.8(7) ?
N1 C10 C11 C12 . . . . 175.1(4) ?
C16 C11 C12 C13 . . . . 0.4(7) ?
C10 C11 C12 C13 . . . . 179.5(4) ?
C11 C12 C13 C14 . . . . -1.2(8) ?
C12 C13 C14 C15 . . . . 0.6(8) ?
C13 C14 C15 C16 . . . . 0.9(9) ?
C14 C15 C16 C11 . . . . -1.6(8) ?
C12 C11 C16 C15 . . . . 1.0(7) ?
C10 C11 C16 C15 . . . . -178.1(5) ?
C7 N2 C17 C18 . . . . -127.1(4) ?
C6 N2 C17 C18 . . . . 62.2(5) ?
N2 C17 C18 C23 . . . . -121.0(4) ?
N2 C17 C18 C19 . . . . 62.2(6) ?
C23 C18 C19 C20 . . . . -1.9(8) ?
C17 C18 C19 C20 . . . . 175.0(5) ?
C18 C19 C20 C21 . . . . 0.5(10) ?
C19 C20 C21 C22 . . . . 1.3(10) ?
C20 C21 C22 C23 . . . . -1.7(10) ?
C21 C22 C23 C18 . . . . 0.2(9) ?
C19 C18 C23 C22 . . . . 1.6(8) ?
C17 C18 C23 C22 . . . . -175.3(5) ?
C7 C8 C24 C25 . . . . -171.2(4) ?
C9 C8 C24 C25 . . . . 71.6(5) ?
N4 N3 C25 C26 . . . . -1.0(7) ?
N4 N3 C25 C24 . . . . 175.9(5) ?
C8 C24 C25 N3 . . . . 66.7(6) ?
C8 C24 C25 C26 . . . . -117.1(6) ?
N4 N5 C26 C25 . . . . -1.3(6) ?
C27 N5 C26 C25 . . . . 176.3(5) ?
N3 C25 C26 N5 . . . . 1.4(6) ?
C24 C25 C26 N5 . . . . -175.2(5) ?
N4 N5 C27 C28 . . . . -73.6(7) ?
C26 N5 C27 C28 . . . . 109.0(7) ?
N5 C27 C28 C29 . . . . -56.3(10) ?
C27 C28 C29 C30 . . . . -166.2(6) ?
C28 C29 C30 C31 . . . . -58.8(10) ?
C29 C30 C31 C32 . . . . -166.2(6) ?
C30 C31 C32 C33 . . . . -172.4(6) ?
C31 C32 C33 C34 . . . . 170.1(6) ?

loop_
_cod_related_entry_id
_cod_related_entry_database
_cod_related_entry_code
1 ChemSpider 24744158
